data_7703614
loop_
_publ_author_name
'Jain, Surbhi'
'Bhar, Kishalay'
'Kumar, Sandeep'
'Bandyopadhyaya, Shreetama'
'Tapryal, Suman'
'Mandal, Chandi C.'
'Sharma, Anuj K.'

_publ_section_title
;
 Homo- and heteroleptic trimethoxy terpyridine-Cu(ii) complexes:
 synthesis, characterization, DNA/BSA binding, DNA cleavage and
 cytotoxicity studies.
;
_journal_issue 13
_journal_name_full 'Dalton transactions (Cambridge, England : 2003)'
_journal_page_first 4100
_journal_page_last 4113
_journal_paper_doi 10.1039/d0dt00209g
_journal_volume 49
_journal_year 2020
_chemical_formula_sum 'C50 H45 Cl2 Cu N7 O14'
_chemical_formula_weight 1102.36
_space_group_crystal_system triclinic
_space_group_IT_number 2
_space_group_name_Hall '-P 1'
_space_group_name_H-M_alt 'P -1'
_atom_sites_solution_hydrogens geom
_audit_creation_method SHELXL-2014/7
_audit_update_record
;
2020-01-13 deposited with the CCDC.	2020-02-27 downloaded from the CCDC.
;
_cell_angle_alpha 91.460(3)
_cell_angle_beta 100.086(3)
_cell_angle_gamma 107.065(3)
_cell_formula_units_Z 2
_cell_length_a 9.6483(4)
_cell_length_b 12.9618(6)
_cell_length_c 20.9170(9)
_cell_measurement_reflns_used 9864
_cell_measurement_temperature 296(2)
_cell_measurement_theta_max 27.35
_cell_measurement_theta_min 2.44
_cell_volume 2453.82(19)
_computing_cell_refinement 'Bruker SAINT'
_computing_data_collection 'Bruker APEX2'
_computing_data_reduction 'Bruker SAINT'
_computing_molecular_graphics 'Bruker SHELXTL'
_computing_publication_material 'Bruker SHELXTL'
_computing_structure_refinement 'SHELXL-2014/7 (Sheldrick, 2014)'
_computing_structure_solution 'SHELXS-97 (Sheldrick 2008)'
_diffrn_ambient_temperature 296(2)
_diffrn_measured_fraction_theta_full 0.995
_diffrn_measured_fraction_theta_max 0.995
_diffrn_measurement_device_type 'Bruker APEX-II CCD'
_diffrn_measurement_method '\f and \w scans'
_diffrn_radiation_type MoK\a
_diffrn_radiation_wavelength 0.71073
_diffrn_reflns_av_R_equivalents 0.0223
_diffrn_reflns_av_unetI/netI 0.0212
_diffrn_reflns_Laue_measured_fraction_full 0.995
_diffrn_reflns_Laue_measured_fraction_max 0.995
_diffrn_reflns_limit_h_max 11
_diffrn_reflns_limit_h_min -11
_diffrn_reflns_limit_k_max 13
_diffrn_reflns_limit_k_min -15
_diffrn_reflns_limit_l_max 24
_diffrn_reflns_limit_l_min -24
_diffrn_reflns_number 34880
_diffrn_reflns_point_group_measured_fraction_full 0.995
_diffrn_reflns_point_group_measured_fraction_max 0.995
_diffrn_reflns_theta_full 24.997
_diffrn_reflns_theta_max 24.997
_diffrn_reflns_theta_min 2.279
_exptl_absorpt_coefficient_mu 0.627
_exptl_crystal_colour green
_exptl_crystal_density_diffrn 1.436
_exptl_crystal_description rectangular
_exptl_crystal_F_000 1094
_refine_diff_density_max 1.386
_refine_diff_density_min -0.578
_refine_diff_density_rms 0.086
_refine_ls_extinction_method none
_refine_ls_goodness_of_fit_ref 1.169
_refine_ls_hydrogen_treatment constr
_refine_ls_matrix_type full
_refine_ls_number_parameters 674
_refine_ls_number_reflns 8613
_refine_ls_number_restraints 0
_refine_ls_restrained_S_all 1.169
_refine_ls_R_factor_all 0.0860
_refine_ls_R_factor_gt 0.0768
_refine_ls_shift/su_max 0.001
_refine_ls_shift/su_mean 0.000
_refine_ls_structure_factor_coef Fsqd
_refine_ls_weighting_details 'w=1/[\s^2^(Fo^2^)+(0.0597P)^2^+8.4928P] where P=(Fo^2^+2Fc^2^)/3'
_refine_ls_weighting_scheme calc
_refine_ls_wR_factor_gt 0.1962
_refine_ls_wR_factor_ref 0.2029
_reflns_Friedel_coverage 0.000
_reflns_number_gt 7509
_reflns_number_total 8613
_reflns_threshold_expression 'I > 2\s(I)'
_cod_data_source_file d0dt00209g2.cif
_cod_data_source_block ASKBSJ228_0m_a
_cod_depositor_comments 'Adding full bibliography for 7703612--7703614.cif.'
_cod_database_code 7703614
_shelx_shelxl_version_number 2014/7
_shelx_space_group_comment
;
The symmetry employed for this shelxl refinement is uniquely defined
by the following loop, which should always be used as a source of
symmetry information in preference to the above space-group names.
They are only intended as comments.
;

loop_
_space_group_symop_operation_xyz
'x, y, z'
'-x, -y, -z'

loop_
_atom_site_label
_atom_site_type_symbol
_atom_site_fract_x
_atom_site_fract_y
_atom_site_fract_z
_atom_site_U_iso_or_equiv
_atom_site_adp_type
_atom_site_occupancy
_atom_site_site_symmetry_order
_atom_site_calc_flag
_atom_site_refinement_flags_posn
_atom_site_refinement_flags_adp
_atom_site_refinement_flags_occupancy
_atom_site_disorder_assembly
_atom_site_disorder_group
Cu01 Cu 0.39886(7) 0.63901(5) 0.72724(3) 0.0411(2) Uani 1 1 d . . . . .
Cl2 Cl 0.8770(2) 0.84396(14) 0.09741(9) 0.0784(5) Uani 1 1 d . . . . .
Cl1 Cl 0.9267(2) 0.7241(2) 0.52888(10) 0.0910(6) Uani 1 1 d . . . . .
O11 O 0.6231(5) 0.8521(4) 0.32510(19) 0.0614(11) Uani 1 1 d . . . . .
O8 O 0.3867(5) 0.6599(3) 1.16847(16) 0.0571(10) Uani 1 1 d . . . . .
N5 N 0.3850(4) 0.5801(3) 0.81402(18) 0.0357(9) Uani 1 1 d . . . . .
N2 N 0.4076(4) 0.7026(3) 0.64414(18) 0.0352(9) Uani 1 1 d . . . . .
O10 O -0.0150(5) 0.3622(4) 1.07862(19) 0.0657(12) Uani 1 1 d . . . . .
O13 O 0.2442(5) 0.9935(4) 0.3513(2) 0.0638(11) Uani 1 1 d . . . . .
N1 N 0.3020(5) 0.7633(3) 0.73838(19) 0.0418(10) Uani 1 1 d . . . . .
O9 O 0.1427(5) 0.5114(4) 1.18036(19) 0.0652(12) Uani 1 1 d . . . . .
O12 O 0.4365(5) 0.9611(4) 0.2811(2) 0.0716(13) Uani 1 1 d . . . . .
N6 N 0.6063(5) 0.7392(4) 0.7914(2) 0.0452(10) Uani 1 1 d . . . . .
N4 N 0.1882(5) 0.5017(4) 0.70601(19) 0.0468(11) Uani 1 1 d . . . . .
N3 N 0.5041(5) 0.5446(3) 0.6816(2) 0.0458(10) Uani 1 1 d . . . . .
C00G C 0.4323(5) 0.8430(4) 0.4636(2) 0.0363(10) Uani 1 1 d . . . . .
C00H C 0.4863(6) 0.7123(4) 0.5433(2) 0.0382(11) Uani 1 1 d . . . . .
H00H H 0.5338 0.6870 0.5142 0.046 Uiso 1 1 calc R U . . .
C00I C 0.3514(5) 0.7848(4) 0.6312(2) 0.0359(10) Uani 1 1 d . . . . .
C00J C 0.4748(5) 0.6666(4) 0.6013(2) 0.0351(10) Uani 1 1 d . . . . .
C00K C 0.2877(5) 0.8176(4) 0.6849(2) 0.0389(11) Uani 1 1 d . . . . .
C00L C 0.3260(6) 0.5370(4) 0.9378(2) 0.0377(11) Uani 1 1 d . . . . .
C00M C 0.4826(5) 0.6321(4) 0.8669(2) 0.0363(10) Uani 1 1 d . . . . .
C00N C 0.4274(5) 0.7961(4) 0.5277(2) 0.0363(10) Uani 1 1 d . . . . .
C00O C 0.5349(6) 0.8295(4) 0.4269(2) 0.0396(11) Uani 1 1 d . . . . .
H00O H 0.6047 0.7959 0.4438 0.048 Uiso 1 1 calc R U . . .
C00P C 0.2615(5) 0.5037(4) 0.8208(2) 0.0361(10) Uani 1 1 d . . . . .
C00Q C 0.4567(5) 0.6111(4) 0.9291(2) 0.0388(11) Uani 1 1 d . . . . .
H00Q H 0.5272 0.6469 0.9652 0.047 Uiso 1 1 calc R U . . .
C00R C 0.2847(6) 0.5231(4) 1.0032(2) 0.0392(11) Uani 1 1 d . . . . .
C00S C 0.1626(5) 0.4493(4) 0.7595(2) 0.0387(11) Uani 1 1 d . . . . .
C00T C 0.5315(6) 0.5764(4) 0.6230(2) 0.0384(11) Uani 1 1 d . . . . .
C00U C 0.3599(6) 0.8324(4) 0.5737(2) 0.0389(11) Uani 1 1 d . . . . .
H00U H 0.3204 0.8891 0.5653 0.047 Uiso 1 1 calc R U . . .
C00V C 0.6134(5) 0.7177(4) 0.8536(2) 0.0392(11) Uani 1 1 d . . . . .
O3 O 0.7559(7) 0.7564(4) 0.0687(3) 0.0948(18) Uani 1 1 d . . . . .
C00X C 0.3643(6) 0.5962(4) 1.0561(2) 0.0428(12) Uani 1 1 d . . . . .
H00X H 0.4498 0.6498 1.0518 0.051 Uiso 1 1 calc R U . . .
C00Y C 0.3169(6) 0.5898(4) 1.1152(2) 0.0447(12) Uani 1 1 d . . . . .
C00Z C 0.5321(6) 0.8663(4) 0.3656(2) 0.0446(12) Uani 1 1 d . . . . .
C010 C 0.1596(6) 0.4425(4) 1.0104(2) 0.0458(12) Uani 1 1 d . . . . .
H010 H 0.1070 0.3923 0.9755 0.055 Uiso 1 1 calc R U . . .
C011 C 0.3343(6) 0.9371(4) 0.3788(3) 0.0456(12) Uani 1 1 d . . . . .
C012 C 0.2293(6) 0.4820(4) 0.8818(2) 0.0400(11) Uani 1 1 d . . . . .
H012 H 0.1419 0.4299 0.8855 0.048 Uiso 1 1 calc R U . . .
C013 C 0.3328(6) 0.8970(4) 0.4393(2) 0.0444(12) Uani 1 1 d . . . . .
H013 H 0.2649 0.9063 0.4637 0.053 Uiso 1 1 calc R U . . .
C014 C 0.1912(6) 0.5098(5) 1.1221(2) 0.0483(13) Uani 1 1 d . . . . .
C015 C 0.4326(6) 0.9202(4) 0.3406(2) 0.0460(12) Uani 1 1 d . . . . .
C016 C 0.6071(6) 0.5283(4) 0.5882(3) 0.0476(12) Uani 1 1 d . . . . .
H016 H 0.6254 0.5510 0.5479 0.057 Uiso 1 1 calc R U . . .
C017 C 0.0536(7) 0.3530(5) 0.7557(3) 0.0562(15) Uani 1 1 d . . . . .
H017 H 0.0363 0.3181 0.7932 0.067 Uiso 1 1 calc R U . . .
C018 C 0.2592(7) 0.7942(5) 0.7910(3) 0.0545(14) Uani 1 1 d . . . . .
H018 H 0.2700 0.7571 0.8281 0.065 Uiso 1 1 calc R U . . .
C019 C 0.1120(6) 0.4361(5) 1.0692(3) 0.0493(13) Uani 1 1 d . . . . .
C01A C 0.2248(7) 0.8995(5) 0.6827(3) 0.0512(13) Uani 1 1 d . . . . .
H01A H 0.2112 0.9337 0.6446 0.061 Uiso 1 1 calc R U . . .
C01B C 0.7322(6) 0.7735(5) 0.9013(3) 0.0565(15) Uani 1 1 d . . . . .
H01B H 0.7374 0.7558 0.9443 0.068 Uiso 1 1 calc R U . . .
C01C C 0.7165(7) 0.8201(5) 0.7763(3) 0.0575(15) Uani 1 1 d . . . . .
H01C H 0.7117 0.8362 0.7331 0.069 Uiso 1 1 calc R U . . .
C01D C 0.1055(7) 0.4575(6) 0.6484(3) 0.0622(16) Uani 1 1 d . . . . .
H01D H 0.1229 0.4939 0.6115 0.075 Uiso 1 1 calc R U . . .
C01E C 0.5507(7) 0.4646(5) 0.7058(3) 0.0575(15) Uani 1 1 d . . . . .
H01E H 0.5319 0.4433 0.7463 0.069 Uiso 1 1 calc R U . . .
C01F C 0.6558(7) 0.4447(5) 0.6146(3) 0.0594(16) Uani 1 1 d . . . . .
H01F H 0.7085 0.4112 0.5924 0.071 Uiso 1 1 calc R U . . .
C01G C 0.2002(7) 0.8774(5) 0.7929(3) 0.0600(16) Uani 1 1 d . . . . .
H01G H 0.1731 0.8975 0.8307 0.072 Uiso 1 1 calc R U . . .
C01H C 0.1817(7) 0.9309(5) 0.7379(3) 0.0628(16) Uani 1 1 d . . . . .
H01H H 0.1408 0.9875 0.7376 0.075 Uiso 1 1 calc R U . . .
C01I C 0.6248(8) 0.4123(5) 0.6738(3) 0.0635(17) Uani 1 1 d . . . . .
H01I H 0.6541 0.3554 0.6918 0.076 Uiso 1 1 calc R U . . .
O5 O 0.7971(7) 0.6810(9) 0.4858(3) 0.154(4) Uani 1 1 d . . . . .
C01K C -0.0035(7) 0.3613(6) 0.6416(3) 0.0638(17) Uani 1 1 d . . . . .
H01K H -0.0588 0.3323 0.6006 0.077 Uiso 1 1 calc R U . . .
C01L C 0.8338(7) 0.8790(5) 0.8211(3) 0.0650(17) Uani 1 1 d . . . . .
H01L H 0.9074 0.9346 0.8087 0.078 Uiso 1 1 calc R U . . .
C2 C 0.1038(8) 0.4137(6) 1.2110(3) 0.0682(18) Uani 1 1 d . . . . .
H2A H 0.0062 0.3704 1.1906 0.102 Uiso 1 1 calc R U . . .
H2B H 0.1061 0.4298 1.2563 0.102 Uiso 1 1 calc R U . . .
H2C H 0.1728 0.3747 1.2068 0.102 Uiso 1 1 calc R U . . .
C01N C 0.8428(7) 0.8560(5) 0.8840(3) 0.0696(19) Uani 1 1 d . . . . .
H01N H 0.9230 0.8956 0.9154 0.084 Uiso 1 1 calc R U . . .
C1 C -0.0965(7) 0.2841(6) 1.0284(3) 0.0698(18) Uani 1 1 d . . . . .
H1A H -0.1219 0.3190 0.9901 0.105 Uiso 1 1 calc R U . . .
H1B H -0.1851 0.2410 1.0412 0.105 Uiso 1 1 calc R U . . .
H1C H -0.0387 0.2385 1.0193 0.105 Uiso 1 1 calc R U . . .
C6 C 0.7361(8) 0.8064(6) 0.3498(3) 0.0722(19) Uani 1 1 d . . . . .
H6A H 0.7958 0.8481 0.3888 0.108 Uiso 1 1 calc R U . . .
H6B H 0.7966 0.8069 0.3178 0.108 Uiso 1 1 calc R U . . .
H6C H 0.6926 0.7332 0.3593 0.108 Uiso 1 1 calc R U . . .
C01Q C -0.0305(7) 0.3079(5) 0.6956(3) 0.0675(18) Uani 1 1 d . . . . .
H01Q H -0.1046 0.2420 0.6920 0.081 Uiso 1 1 calc R U . . .
C3 C 0.5229(8) 0.7369(6) 1.1646(3) 0.074(2) Uani 1 1 d . . . . .
H3A H 0.5903 0.7002 1.1543 0.110 Uiso 1 1 calc R U . . .
H3B H 0.5637 0.7788 1.2058 0.110 Uiso 1 1 calc R U . . .
H3C H 0.5072 0.7841 1.1313 0.110 Uiso 1 1 calc R U . . .
O4 O 0.8599(9) 0.8804(7) 0.1565(4) 0.167(4) Uani 1 1 d . . . . .
C4 C 0.1544(9) 1.0241(7) 0.3903(4) 0.086(2) Uani 1 1 d . . . . .
H4A H 0.0856 0.9604 0.4016 0.129 Uiso 1 1 calc R U . . .
H4B H 0.1013 1.0675 0.3664 0.129 Uiso 1 1 calc R U . . .
H4C H 0.2155 1.0652 0.4293 0.129 Uiso 1 1 calc R U . . .
O1 O 0.9993(9) 0.8014(8) 0.1126(4) 0.152(3) Uani 1 1 d . . . . .
C5 C 0.3244(10) 0.9025(7) 0.2290(3) 0.087(2) Uani 1 1 d . . . . .
H5A H 0.3152 0.8267 0.2298 0.130 Uiso 1 1 calc R U . . .
H5B H 0.3495 0.9272 0.1885 0.130 Uiso 1 1 calc R U . . .
H5C H 0.2324 0.9136 0.2335 0.130 Uiso 1 1 calc R U . . .
O7 O 0.9026(11) 0.7326(7) 0.5907(4) 0.176(4) Uani 1 1 d . . . . .
O6 O 1.0089(10) 0.8249(9) 0.5116(6) 0.196(5) Uani 1 1 d . . . . .
O2 O 0.9137(13) 0.9195(7) 0.0551(5) 0.229(6) Uani 1 1 d . . . . .
N7 N 0.4631(13) 0.8668(12) 0.9458(9) 0.236(8) Uani 1 1 d . . . . .
C020 C 0.5629(16) 0.9435(13) 0.9495(9) 0.176(7) Uani 1 1 d . . . . .
O14 O 1.0184(11) 0.6640(9) 0.5272(5) 0.191(4) Uani 1 1 d . . . . .
C7 C 0.6983(16) 1.0302(12) 0.9573(8) 0.185(6) Uani 1 1 d . . . . .
H7A H 0.7377 1.0500 1.0028 0.277 Uiso 1 1 calc R U . . .
H7B H 0.6799 1.0915 0.9367 0.277 Uiso 1 1 calc R U . . .
H7C H 0.7680 1.0072 0.9375 0.277 Uiso 1 1 calc R U . . .

loop_
_atom_site_aniso_label
_atom_site_aniso_U_11
_atom_site_aniso_U_22
_atom_site_aniso_U_33
_atom_site_aniso_U_23
_atom_site_aniso_U_13
_atom_site_aniso_U_12
Cu01 0.0475(4) 0.0468(4) 0.0283(3) 0.0031(2) 0.0105(2) 0.0110(3)
Cl2 0.0894(13) 0.0573(10) 0.0695(11) -0.0033(8) 0.0085(9) -0.0021(9)
Cl1 0.0851(14) 0.1279(18) 0.0760(12) 0.0238(12) 0.0240(11) 0.0505(13)
O11 0.072(3) 0.080(3) 0.045(2) 0.022(2) 0.029(2) 0.031(2)
O8 0.078(3) 0.063(2) 0.0277(18) -0.0039(16) 0.0104(18) 0.019(2)
N5 0.041(2) 0.035(2) 0.0298(19) 0.0034(16) 0.0078(16) 0.0092(17)
N2 0.040(2) 0.037(2) 0.0287(19) -0.0006(16) 0.0082(16) 0.0117(17)
O10 0.063(3) 0.088(3) 0.043(2) 0.000(2) 0.0210(19) 0.012(2)
O13 0.066(3) 0.078(3) 0.057(2) 0.022(2) 0.008(2) 0.038(2)
N1 0.045(2) 0.048(2) 0.034(2) 0.0035(18) 0.0118(18) 0.015(2)
O9 0.090(3) 0.080(3) 0.041(2) 0.007(2) 0.033(2) 0.037(3)
O12 0.071(3) 0.090(3) 0.050(2) 0.038(2) 0.012(2) 0.015(2)
N6 0.046(2) 0.053(3) 0.037(2) 0.0112(19) 0.0129(19) 0.012(2)
N4 0.055(3) 0.049(3) 0.031(2) 0.0005(18) 0.0078(19) 0.006(2)
N3 0.054(3) 0.045(2) 0.035(2) 0.0084(18) 0.0049(19) 0.013(2)
C00G 0.044(3) 0.032(2) 0.030(2) 0.0004(18) 0.008(2) 0.008(2)
C00H 0.049(3) 0.042(3) 0.028(2) 0.0027(19) 0.014(2) 0.016(2)
C00I 0.041(3) 0.038(3) 0.028(2) 0.0000(19) 0.0073(19) 0.010(2)
C00J 0.039(3) 0.034(2) 0.031(2) -0.0009(18) 0.0062(19) 0.010(2)
C00K 0.040(3) 0.045(3) 0.032(2) 0.003(2) 0.012(2) 0.011(2)
C00L 0.051(3) 0.039(3) 0.027(2) 0.0023(19) 0.007(2) 0.020(2)
C00M 0.043(3) 0.037(2) 0.030(2) 0.0020(19) 0.008(2) 0.012(2)
C00N 0.041(3) 0.035(2) 0.029(2) -0.0004(18) 0.0046(19) 0.007(2)
C00O 0.049(3) 0.037(3) 0.036(2) 0.006(2) 0.010(2) 0.016(2)
C00P 0.044(3) 0.037(2) 0.029(2) 0.0011(19) 0.010(2) 0.013(2)
C00Q 0.043(3) 0.040(3) 0.029(2) -0.0021(19) 0.001(2) 0.009(2)
C00R 0.053(3) 0.040(3) 0.031(2) 0.004(2) 0.012(2) 0.021(2)
C00S 0.041(3) 0.042(3) 0.033(2) -0.003(2) 0.011(2) 0.010(2)
C00T 0.049(3) 0.034(2) 0.030(2) 0.0019(19) 0.004(2) 0.012(2)
C00U 0.048(3) 0.037(3) 0.033(2) 0.004(2) 0.008(2) 0.015(2)
C00V 0.041(3) 0.038(3) 0.034(2) 0.004(2) 0.004(2) 0.007(2)
O3 0.106(4) 0.071(3) 0.086(4) -0.018(3) 0.030(3) -0.010(3)
C00X 0.057(3) 0.047(3) 0.028(2) 0.005(2) 0.013(2) 0.018(2)
C00Y 0.059(3) 0.047(3) 0.033(3) 0.006(2) 0.009(2) 0.024(3)
C00Z 0.052(3) 0.042(3) 0.039(3) 0.006(2) 0.013(2) 0.011(2)
C010 0.057(3) 0.052(3) 0.031(2) 0.001(2) 0.010(2) 0.021(3)
C011 0.044(3) 0.044(3) 0.042(3) 0.010(2) -0.001(2) 0.009(2)
C012 0.047(3) 0.037(3) 0.034(2) 0.004(2) 0.015(2) 0.006(2)
C013 0.045(3) 0.045(3) 0.041(3) 0.008(2) 0.006(2) 0.011(2)
C014 0.063(4) 0.065(4) 0.028(2) 0.008(2) 0.015(2) 0.034(3)
C015 0.049(3) 0.048(3) 0.036(3) 0.010(2) 0.004(2) 0.009(2)
C016 0.061(3) 0.045(3) 0.041(3) 0.000(2) 0.009(2) 0.022(3)
C017 0.060(4) 0.052(3) 0.046(3) -0.003(3) 0.014(3) -0.001(3)
C018 0.061(4) 0.074(4) 0.035(3) 0.008(3) 0.017(3) 0.027(3)
C019 0.050(3) 0.056(3) 0.045(3) 0.015(2) 0.018(2) 0.015(3)
C01A 0.065(4) 0.058(3) 0.043(3) 0.011(2) 0.022(3) 0.030(3)
C01B 0.051(3) 0.059(4) 0.048(3) 0.010(3) -0.002(3) 0.005(3)
C01C 0.055(3) 0.063(4) 0.055(3) 0.025(3) 0.019(3) 0.011(3)
C01D 0.070(4) 0.079(4) 0.032(3) 0.004(3) 0.005(3) 0.018(3)
C01E 0.072(4) 0.047(3) 0.046(3) 0.015(3) 0.001(3) 0.011(3)
C01F 0.070(4) 0.052(3) 0.060(4) -0.010(3) -0.002(3) 0.034(3)
C01G 0.067(4) 0.081(4) 0.044(3) 0.002(3) 0.025(3) 0.032(3)
C01H 0.072(4) 0.068(4) 0.063(4) 0.010(3) 0.028(3) 0.035(3)
C01I 0.084(5) 0.042(3) 0.062(4) 0.008(3) -0.007(3) 0.027(3)
O5 0.080(4) 0.275(11) 0.101(5) 0.074(6) 0.019(4) 0.040(5)
C01K 0.055(4) 0.080(4) 0.044(3) -0.020(3) 0.000(3) 0.009(3)
C01L 0.051(3) 0.058(4) 0.079(4) 0.022(3) 0.013(3) 0.004(3)
C2 0.065(4) 0.089(5) 0.044(3) 0.006(3) 0.022(3) 0.007(4)
C01N 0.050(4) 0.059(4) 0.076(4) 0.011(3) -0.008(3) -0.009(3)
C1 0.055(4) 0.081(5) 0.068(4) 0.011(4) 0.016(3) 0.010(3)
C6 0.067(4) 0.100(5) 0.065(4) 0.016(4) 0.031(3) 0.039(4)
C01Q 0.054(4) 0.063(4) 0.067(4) -0.016(3) 0.012(3) -0.007(3)
C3 0.082(5) 0.074(4) 0.046(3) -0.015(3) 0.009(3) -0.001(4)
O4 0.140(7) 0.167(7) 0.163(7) -0.101(6) 0.042(6) 0.002(6)
C4 0.079(5) 0.106(6) 0.092(5) 0.027(5) 0.011(4) 0.058(5)
O1 0.121(6) 0.212(9) 0.131(6) 0.017(6) 0.009(5) 0.069(6)
C5 0.132(7) 0.104(6) 0.037(3) 0.011(4) 0.013(4) 0.057(5)
O7 0.221(10) 0.159(8) 0.108(6) -0.024(5) 0.072(6) -0.026(7)
O6 0.121(6) 0.217(10) 0.257(11) 0.147(9) 0.069(7) 0.031(7)
O2 0.274(12) 0.106(6) 0.180(8) 0.081(6) -0.071(8) -0.079(7)
N7 0.094(8) 0.177(12) 0.40(2) -0.093(14) 0.038(11) 0.002(8)
C020 0.104(9) 0.155(12) 0.234(17) -0.077(12) 0.026(10) -0.003(9)
O14 0.167(8) 0.215(10) 0.211(10) -0.021(8) -0.021(7) 0.127(8)
C7 0.139(12) 0.153(12) 0.231(18) -0.037(12) 0.032(11) 0.006(10)

loop_
_atom_type_symbol
_atom_type_description
_atom_type_scat_dispersion_real
_atom_type_scat_dispersion_imag
_atom_type_scat_source
C C 0.0033 0.0016 'International Tables Vol C Tables 4.2.6.8 and 6.1.1.4'
H H 0.0000 0.0000 'International Tables Vol C Tables 4.2.6.8 and 6.1.1.4'
N N 0.0061 0.0033 'International Tables Vol C Tables 4.2.6.8 and 6.1.1.4'
O O 0.0106 0.0060 'International Tables Vol C Tables 4.2.6.8 and 6.1.1.4'
Cl Cl 0.1484 0.1585 'International Tables Vol C Tables 4.2.6.8 and 6.1.1.4'
Cu Cu 0.3201 1.2651 'International Tables Vol C Tables 4.2.6.8 and 6.1.1.4'

loop_
_geom_angle_atom_site_label_1
_geom_angle_atom_site_label_2
_geom_angle_atom_site_label_3
_geom_angle
_geom_angle_site_symmetry_1
_geom_angle_site_symmetry_3
_geom_angle_publ_flag
N2 Cu01 N5 176.74(16) . . ?
N2 Cu01 N3 78.62(16) . . ?
N5 Cu01 N3 104.63(16) . . ?
N2 Cu01 N1 78.64(16) . . ?
N5 Cu01 N1 98.11(16) . . ?
N3 Cu01 N1 157.22(16) . . ?
N2 Cu01 N6 103.24(16) . . ?
N5 Cu01 N6 76.49(15) . . ?
N3 Cu01 N6 94.14(17) . . ?
N1 Cu01 N6 89.75(17) . . ?
N2 Cu01 N4 103.42(16) . . ?
N5 Cu01 N4 76.97(15) . . ?
N3 Cu01 N4 89.75(17) . . ?
N1 Cu01 N4 96.80(17) . . ?
N6 Cu01 N4 153.30(15) . . ?
O2 Cl2 O4 116.2(7) . . ?
O2 Cl2 O3 111.6(4) . . ?
O4 Cl2 O3 111.5(4) . . ?
O2 Cl2 O1 106.3(7) . . ?
O4 Cl2 O1 104.3(6) . . ?
O3 Cl2 O1 105.9(5) . . ?
O14 Cl1 O7 109.0(7) . . ?
O14 Cl1 O5 111.3(7) . . ?
O7 Cl1 O5 111.1(6) . . ?
O14 Cl1 O6 102.4(7) . . ?
O7 Cl1 O6 110.9(7) . . ?
O5 Cl1 O6 111.9(6) . . ?
C00Z O11 C6 118.1(4) . . ?
C00Y O8 C3 117.3(4) . . ?
C00M N5 C00P 119.8(4) . . ?
C00M N5 Cu01 119.7(3) . . ?
C00P N5 Cu01 119.0(3) . . ?
C00J N2 C00I 120.6(4) . . ?
C00J N2 Cu01 119.6(3) . . ?
C00I N2 Cu01 119.8(3) . . ?
C019 O10 C1 119.0(5) . . ?
C011 O13 C4 117.5(5) . . ?
C018 N1 C00K 118.4(5) . . ?
C018 N1 Cu01 128.2(4) . . ?
C00K N1 Cu01 113.3(3) . . ?
C014 O9 C2 118.4(5) . . ?
C015 O12 C5 116.1(5) . . ?
C00V N6 C01C 118.0(5) . . ?
C00V N6 Cu01 112.9(3) . . ?
C01C N6 Cu01 129.0(4) . . ?
C01D N4 C00S 118.7(5) . . ?
C01D N4 Cu01 128.7(4) . . ?
C00S N4 Cu01 111.5(3) . . ?
C01E N3 C00T 119.0(5) . . ?
C01E N3 Cu01 127.2(4) . . ?
C00T N3 Cu01 113.7(3) . . ?
C013 C00G C00O 119.8(4) . . ?
C013 C00G C00N 120.2(4) . . ?
C00O C00G C00N 120.0(4) . . ?
C00J C00H C00N 120.4(4) . . ?
C00J C00H H00H 119.8 . . ?
C00N C00H H00H 119.8 . . ?
N2 C00I C00U 120.6(4) . . ?
N2 C00I C00K 113.4(4) . . ?
C00U C00I C00K 126.0(5) . . ?
N2 C00J C00H 120.7(4) . . ?
N2 C00J C00T 113.9(4) . . ?
C00H C00J C00T 125.4(4) . . ?
N1 C00K C01A 121.6(4) . . ?
N1 C00K C00I 114.7(4) . . ?
C01A C00K C00I 123.7(4) . . ?
C00Q C00L C012 116.7(4) . . ?
C00Q C00L C00R 121.9(4) . . ?
C012 C00L C00R 121.1(5) . . ?
N5 C00M C00Q 121.3(4) . . ?
N5 C00M C00V 115.1(4) . . ?
C00Q C00M C00V 123.4(4) . . ?
C00H C00N C00U 117.3(4) . . ?
C00H C00N C00G 121.2(4) . . ?
C00U C00N C00G 121.5(4) . . ?
C00Z C00O C00G 119.8(5) . . ?
C00Z C00O H00O 120.1 . . ?
C00G C00O H00O 120.1 . . ?
N5 C00P C012 120.8(4) . . ?
N5 C00P C00S 115.6(4) . . ?
C012 C00P C00S 123.6(4) . . ?
C00M C00Q C00L 120.3(4) . . ?
C00M C00Q H00Q 119.8 . . ?
C00L C00Q H00Q 119.8 . . ?
C010 C00R C00X 119.4(4) . . ?
C010 C00R C00L 119.9(4) . . ?
C00X C00R C00L 120.5(5) . . ?
N4 C00S C017 121.4(5) . . ?
N4 C00S C00P 114.7(4) . . ?
C017 C00S C00P 123.9(5) . . ?
N3 C00T C016 121.5(5) . . ?
N3 C00T C00J 114.0(4) . . ?
C016 C00T C00J 124.4(4) . . ?
C00I C00U C00N 120.4(5) . . ?
C00I C00U H00U 119.8 . . ?
C00N C00U H00U 119.8 . . ?
N6 C00V C01B 121.6(5) . . ?
N6 C00V C00M 114.7(4) . . ?
C01B C00V C00M 123.6(5) . . ?
C00Y C00X C00R 120.5(5) . . ?
C00Y C00X H00X 119.8 . . ?
C00R C00X H00X 119.8 . . ?
O8 C00Y C014 116.1(5) . . ?
O8 C00Y C00X 123.9(5) . . ?
C014 C00Y C00X 120.0(5) . . ?
O11 C00Z C00O 123.8(5) . . ?
O11 C00Z C015 115.2(4) . . ?
C00O C00Z C015 121.0(5) . . ?
C019 C010 C00R 120.3(5) . . ?
C019 C010 H010 119.9 . . ?
C00R C010 H010 119.9 . . ?
O13 C011 C013 124.7(5) . . ?
O13 C011 C015 114.9(5) . . ?
C013 C011 C015 120.5(5) . . ?
C00P C012 C00L 120.9(5) . . ?
C00P C012 H012 119.6 . . ?
C00L C012 H012 119.6 . . ?
C011 C013 C00G 120.1(5) . . ?
C011 C013 H013 120.0 . . ?
C00G C013 H013 120.0 . . ?
C00Y C014 O9 117.8(5) . . ?
C00Y C014 C019 119.5(5) . . ?
O9 C014 C019 122.5(5) . . ?
O12 C015 C00Z 120.1(5) . . ?
O12 C015 C011 120.9(5) . . ?
C00Z C015 C011 118.9(5) . . ?
C00T C016 C01F 118.6(5) . . ?
C00T C016 H016 120.7 . . ?
C01F C016 H016 120.7 . . ?
C00S C017 C01Q 119.2(6) . . ?
C00S C017 H017 120.4 . . ?
C01Q C017 H017 120.4 . . ?
N1 C018 C01G 123.0(5) . . ?
N1 C018 H018 118.5 . . ?
C01G C018 H018 118.5 . . ?
O10 C019 C010 123.3(5) . . ?
O10 C019 C014 116.2(5) . . ?
C010 C019 C014 120.4(5) . . ?
C00K C01A C01H 119.2(5) . . ?
C00K C01A H01A 120.4 . . ?
C01H C01A H01A 120.4 . . ?
C01N C01B C00V 118.6(5) . . ?
C01N C01B H01B 120.7 . . ?
C00V C01B H01B 120.7 . . ?
N6 C01C C01L 123.1(5) . . ?
N6 C01C H01C 118.5 . . ?
C01L C01C H01C 118.5 . . ?
N4 C01D C01K 122.5(6) . . ?
N4 C01D H01D 118.7 . . ?
C01K C01D H01D 118.7 . . ?
N3 C01E C01I 122.8(6) . . ?
N3 C01E H01E 118.6 . . ?
C01I C01E H01E 118.6 . . ?
C01I C01F C016 119.0(6) . . ?
C01I C01F H01F 120.5 . . ?
C016 C01F H01F 120.5 . . ?
C018 C01G C01H 118.6(5) . . ?
C018 C01G H01G 120.7 . . ?
C01H C01G H01G 120.7 . . ?
C01G C01H C01A 119.1(6) . . ?
C01G C01H H01H 120.4 . . ?
C01A C01H H01H 120.4 . . ?
C01E C01I C01F 119.0(5) . . ?
C01E C01I H01I 120.5 . . ?
C01F C01I H01I 120.5 . . ?
C01Q C01K C01D 119.0(5) . . ?
C01Q C01K H01K 120.5 . . ?
C01D C01K H01K 120.5 . . ?
C01C C01L C01N 119.1(6) . . ?
C01C C01L H01L 120.4 . . ?
C01N C01L H01L 120.4 . . ?
O9 C2 H2A 109.5 . . ?
O9 C2 H2B 109.5 . . ?
H2A C2 H2B 109.5 . . ?
O9 C2 H2C 109.5 . . ?
H2A C2 H2C 109.5 . . ?
H2B C2 H2C 109.5 . . ?
C01L C01N C01B 119.5(6) . . ?
C01L C01N H01N 120.2 . . ?
C01B C01N H01N 120.2 . . ?
O10 C1 H1A 109.5 . . ?
O10 C1 H1B 109.5 . . ?
H1A C1 H1B 109.5 . . ?
O10 C1 H1C 109.5 . . ?
H1A C1 H1C 109.5 . . ?
H1B C1 H1C 109.5 . . ?
O11 C6 H6A 109.5 . . ?
O11 C6 H6B 109.5 . . ?
H6A C6 H6B 109.5 . . ?
O11 C6 H6C 109.5 . . ?
H6A C6 H6C 109.5 . . ?
H6B C6 H6C 109.5 . . ?
C01K C01Q C017 119.1(6) . . ?
C01K C01Q H01Q 120.4 . . ?
C017 C01Q H01Q 120.4 . . ?
O8 C3 H3A 109.5 . . ?
O8 C3 H3B 109.5 . . ?
H3A C3 H3B 109.5 . . ?
O8 C3 H3C 109.5 . . ?
H3A C3 H3C 109.5 . . ?
H3B C3 H3C 109.5 . . ?
O13 C4 H4A 109.5 . . ?
O13 C4 H4B 109.5 . . ?
H4A C4 H4B 109.5 . . ?
O13 C4 H4C 109.5 . . ?
H4A C4 H4C 109.5 . . ?
H4B C4 H4C 109.5 . . ?
O12 C5 H5A 109.5 . . ?
O12 C5 H5B 109.5 . . ?
H5A C5 H5B 109.5 . . ?
O12 C5 H5C 109.5 . . ?
H5A C5 H5C 109.5 . . ?
H5B C5 H5C 109.5 . . ?
N7 C020 C7 173(2) . . ?
C020 C7 H7A 109.5 . . ?
C020 C7 H7B 109.5 . . ?
H7A C7 H7B 109.5 . . ?
C020 C7 H7C 109.5 . . ?
H7A C7 H7C 109.5 . . ?
H7B C7 H7C 109.5 . . ?

loop_
_geom_bond_atom_site_label_1
_geom_bond_atom_site_label_2
_geom_bond_distance
_geom_bond_site_symmetry_2
_geom_bond_publ_flag
Cu01 N2 1.947(4) . ?
Cu01 N5 1.998(4) . ?
Cu01 N3 2.109(5) . ?
Cu01 N1 2.112(4) . ?
Cu01 N6 2.223(4) . ?
Cu01 N4 2.240(4) . ?
Cl2 O2 1.347(7) . ?
Cl2 O4 1.365(7) . ?
Cl2 O3 1.399(5) . ?
Cl2 O1 1.435(8) . ?
Cl1 O14 1.344(9) . ?
Cl1 O7 1.361(7) . ?
Cl1 O5 1.363(7) . ?
Cl1 O6 1.408(8) . ?
O11 C00Z 1.368(6) . ?
O11 C6 1.415(8) . ?
O8 C00Y 1.359(6) . ?
O8 C3 1.415(8) . ?
N5 C00M 1.338(6) . ?
N5 C00P 1.340(6) . ?
N2 C00J 1.342(6) . ?
N2 C00I 1.343(6) . ?
O10 C019 1.365(7) . ?
O10 C1 1.391(8) . ?
O13 C011 1.356(6) . ?
O13 C4 1.417(9) . ?
N1 C018 1.333(7) . ?
N1 C00K 1.344(6) . ?
O9 C014 1.383(6) . ?
O9 C2 1.415(8) . ?
O12 C015 1.367(6) . ?
O12 C5 1.413(9) . ?
N6 C00V 1.330(6) . ?
N6 C01C 1.345(7) . ?
N4 C01D 1.332(7) . ?
N4 C00S 1.345(6) . ?
N3 C01E 1.326(7) . ?
N3 C00T 1.348(6) . ?
C00G C013 1.383(7) . ?
C00G C00O 1.400(7) . ?
C00G C00N 1.487(6) . ?
C00H C00J 1.372(6) . ?
C00H C00N 1.386(7) . ?
C00H H00H 0.9300 . ?
C00I C00U 1.369(6) . ?
C00I C00K 1.480(6) . ?
C00J C00T 1.479(7) . ?
C00K C01A 1.367(7) . ?
C00L C00Q 1.386(7) . ?
C00L C012 1.391(7) . ?
C00L C00R 1.491(6) . ?
C00M C00Q 1.387(6) . ?
C00M C00V 1.490(7) . ?
C00N C00U 1.396(7) . ?
C00O C00Z 1.378(7) . ?
C00O H00O 0.9300 . ?
C00P C012 1.383(6) . ?
C00P C00S 1.477(6) . ?
C00Q H00Q 0.9300 . ?
C00R C010 1.380(7) . ?
C00R C00X 1.390(7) . ?
C00S C017 1.366(7) . ?
C00T C016 1.371(7) . ?
C00U H00U 0.9300 . ?
C00V C01B 1.382(7) . ?
C00X C00Y 1.388(7) . ?
C00X H00X 0.9300 . ?
C00Y C014 1.378(8) . ?
C00Z C015 1.385(8) . ?
C010 C019 1.382(7) . ?
C010 H010 0.9300 . ?
C011 C013 1.382(7) . ?
C011 C015 1.401(8) . ?
C012 H012 0.9300 . ?
C013 H013 0.9300 . ?
C014 C019 1.394(8) . ?
C016 C01F 1.392(8) . ?
C016 H016 0.9300 . ?
C017 C01Q 1.381(8) . ?
C017 H017 0.9300 . ?
C018 C01G 1.362(8) . ?
C018 H018 0.9300 . ?
C01A C01H 1.383(8) . ?
C01A H01A 0.9300 . ?
C01B C01N 1.378(8) . ?
C01B H01B 0.9300 . ?
C01C C01L 1.351(9) . ?
C01C H01C 0.9300 . ?
C01D C01K 1.361(9) . ?
C01D H01D 0.9300 . ?
C01E C01I 1.358(9) . ?
C01E H01E 0.9300 . ?
C01F C01I 1.373(9) . ?
C01F H01F 0.9300 . ?
C01G C01H 1.370(9) . ?
C01G H01G 0.9300 . ?
C01H H01H 0.9300 . ?
C01I H01I 0.9300 . ?
C01K C01Q 1.364(9) . ?
C01K H01K 0.9300 . ?
C01L C01N 1.350(9) . ?
C01L H01L 0.9300 . ?
C2 H2A 0.9600 . ?
C2 H2B 0.9600 . ?
C2 H2C 0.9600 . ?
C01N H01N 0.9300 . ?
C1 H1A 0.9600 . ?
C1 H1B 0.9600 . ?
C1 H1C 0.9600 . ?
C6 H6A 0.9600 . ?
C6 H6B 0.9600 . ?
C6 H6C 0.9600 . ?
C01Q H01Q 0.9300 . ?
C3 H3A 0.9600 . ?
C3 H3B 0.9600 . ?
C3 H3C 0.9600 . ?
C4 H4A 0.9600 . ?
C4 H4B 0.9600 . ?
C4 H4C 0.9600 . ?
C5 H5A 0.9600 . ?
C5 H5B 0.9600 . ?
C5 H5C 0.9600 . ?
N7 C020 1.153(17) . ?
C020 C7 1.432(18) . ?
C7 H7A 0.9600 . ?
C7 H7B 0.9600 . ?
C7 H7C 0.9600 . ?
